data_7229012
loop_
_publ_author_name
'Hollingsworth, Thilini S.'
'Hollingsworth, Ryan L.'
'Rosen, Tomer'
'Groysman, Stanislav'

_publ_section_title
;
 Zinc bimetallics supported by a xanthene-bridged dinucleating ligand:
 synthesis, characterization, and lactide polymerization studies
;
_journal_issue 66
_journal_name_full 'RSC Adv.'
_journal_page_first 41819
_journal_paper_doi 10.1039/C7RA09207E
_journal_volume 7
_journal_year 2017
_chemical_formula_sum 'C63.5 H78 N2 O5 Zn2'
_chemical_formula_weight 1080.02
_chemical_name_systematic
; 
 ? 
;
_space_group_IT_number 14
_symmetry_cell_setting monoclinic
_symmetry_space_group_name_Hall '-P 2ybc'
_symmetry_space_group_name_H-M 'P 1 21/c 1'
_atom_sites_solution_hydrogens geom
_atom_sites_solution_primary direct
_atom_sites_solution_secondary difmap
_audit_creation_method SHELXL-97
_audit_update_record
;
2017-06-14 deposited with the CCDC.
2017-08-23 downloaded from the CCDC.
;
_cell_angle_alpha 90.00
_cell_angle_beta 91.554(2)
_cell_angle_gamma 90.00
_cell_formula_units_Z 4
_cell_length_a 15.2656(7)
_cell_length_b 24.0925(10)
_cell_length_c 16.2518(7)
_cell_measurement_reflns_used 1.33
_cell_measurement_temperature 100(2)
_cell_measurement_theta_max 12268
_cell_measurement_theta_min 26.49
_cell_volume 5975.0(5)
_computing_structure_refinement 'SHELXL-97 (Sheldrick, 1997)'
_computing_structure_solution 'SHELXS-97 (Sheldrick, 1990)'
_diffrn_ambient_temperature 100(2)
_diffrn_measured_fraction_theta_full 0.991
_diffrn_measured_fraction_theta_max 0.991
_diffrn_measurement_device_type 'Bruker Apex2'
_diffrn_radiation_monochromator graphite
_diffrn_radiation_source 'fine-focus sealed tube'
_diffrn_radiation_type MoK\a
_diffrn_radiation_wavelength 0.71073
_diffrn_reflns_av_R_equivalents 0.1265
_diffrn_reflns_av_sigmaI/netI 0.1337
_diffrn_reflns_limit_h_max 19
_diffrn_reflns_limit_h_min -17
_diffrn_reflns_limit_k_max 27
_diffrn_reflns_limit_k_min -30
_diffrn_reflns_limit_l_max 20
_diffrn_reflns_limit_l_min -18
_diffrn_reflns_number 87168
_diffrn_reflns_theta_full 26.49
_diffrn_reflns_theta_max 26.49
_diffrn_reflns_theta_min 1.33
_exptl_absorpt_coefficient_mu 0.850
_exptl_absorpt_correction_T_max 0.9429
_exptl_absorpt_correction_T_min 0.8831
_exptl_absorpt_correction_type empirical
_exptl_absorpt_process_details SADABS
_exptl_crystal_colour yellow
_exptl_crystal_density_diffrn 1.201
_exptl_crystal_density_method 'not measured'
_exptl_crystal_description prisms
_exptl_crystal_F_000 2292
_exptl_crystal_size_max 0.15
_exptl_crystal_size_mid 0.10
_exptl_crystal_size_min 0.07
_refine_diff_density_max 0.649
_refine_diff_density_min -0.697
_refine_diff_density_rms 0.121
_refine_ls_extinction_method none
_refine_ls_goodness_of_fit_ref 0.928
_refine_ls_hydrogen_treatment mixed
_refine_ls_matrix_type full
_refine_ls_number_parameters 696
_refine_ls_number_reflns 12268
_refine_ls_number_restraints 0
_refine_ls_restrained_S_all 0.928
_refine_ls_R_factor_all 0.1088
_refine_ls_R_factor_gt 0.0467
_refine_ls_shift/su_max 0.001
_refine_ls_shift/su_mean 0.000
_refine_ls_structure_factor_coef Fsqd
_refine_ls_weighting_details 'calc w=1/[\s^2^(Fo^2^)+(0.0449P)^2^+0.0000P] where P=(Fo^2^+2Fc^2^)/3'
_refine_ls_weighting_scheme calc
_refine_ls_wR_factor_gt 0.0945
_refine_ls_wR_factor_ref 0.1059
_reflns_number_gt 6924
_reflns_number_total 12268
_reflns_threshold_expression >2sigma(I)
_cod_data_source_file c7ra09207e2.cif
_cod_data_source_block sg762_0m
_cod_original_sg_symbol_H-M P21/c
_cod_original_formula_sum 'C63.50 H78 N2 O5 Zn2'
_cod_database_code 7229012

loop_
_symmetry_equiv_pos_as_xyz
'x, y, z'
'-x, y+1/2, -z+1/2'
'-x, -y, -z'
'x, -y-1/2, z-1/2'

loop_
_atom_site_label
_atom_site_type_symbol
_atom_site_fract_x
_atom_site_fract_y
_atom_site_fract_z
_atom_site_U_iso_or_equiv
_atom_site_adp_type
_atom_site_occupancy
_atom_site_symmetry_multiplicity
_atom_site_calc_flag
_atom_site_refinement_flags
_atom_site_disorder_assembly
_atom_site_disorder_group
Zn1 Zn 0.44200(2) 0.402577(15) 0.44709(2) 0.02036(11) Uani 1 1 d . . .
Zn2 Zn 0.58047(2) 0.454465(15) 0.59215(2) 0.01981(11) Uani 1 1 d . . .
O1 O 0.58913(19) 0.52117(10) 0.52799(16) 0.0276(6) Uani 1 1 d . . .
N2 N 0.52066(16) 0.44646(10) 0.70008(16) 0.0178(6) Uani 1 1 d . . .
C59 C 0.5663(2) 0.43669(12) 0.7671(2) 0.0204(8) Uani 1 1 d . . .
H59 H 0.5329 0.4302 0.8146 0.024 Uiso 1 1 calc R . .
C2 C 0.6592(2) 0.43424(12) 0.78021(19) 0.0195(7) Uani 1 1 d . . .
C1 C 0.7210(2) 0.43642(12) 0.7158(2) 0.0206(8) Uani 1 1 d . . .
O3 O 0.69736(13) 0.44041(8) 0.63872(13) 0.0227(5) Uani 1 1 d . . .
C5 C 0.8116(2) 0.43218(12) 0.7393(2) 0.0199(8) Uani 1 1 d . . .
C4 C 0.8342(2) 0.42631(12) 0.8213(2) 0.0238(8) Uani 1 1 d . . .
H4 H 0.8949 0.4243 0.8358 0.029 Uiso 1 1 calc R . .
C3 C 0.7739(2) 0.42301(12) 0.8858(2) 0.0226(8) Uani 1 1 d . . .
C6 C 0.6873(2) 0.42724(12) 0.8629(2) 0.0225(8) Uani 1 1 d . . .
H6 H 0.6446 0.4254 0.9042 0.027 Uiso 1 1 calc R . .
C11 C 0.8073(2) 0.41659(14) 0.9744(2) 0.0291(9) Uani 1 1 d . . .
C12 C 0.8735(2) 0.36905(16) 0.9824(2) 0.0486(11) Uani 1 1 d . . .
H12A H 0.8470 0.3348 0.9608 0.073 Uiso 1 1 calc R . .
H12B H 0.8905 0.3639 1.0404 0.073 Uiso 1 1 calc R . .
H12C H 0.9256 0.3780 0.9510 0.073 Uiso 1 1 calc R . .
C14 C 0.7329(2) 0.40293(17) 1.0331(2) 0.0483(11) Uani 1 1 d . . .
H14A H 0.6902 0.4333 1.0324 0.072 Uiso 1 1 calc R . .
H14B H 0.7572 0.3982 1.0891 0.072 Uiso 1 1 calc R . .
H14C H 0.7038 0.3685 1.0153 0.072 Uiso 1 1 calc R . .
C13 C 0.8510(3) 0.47051(15) 1.0030(2) 0.0479(11) Uani 1 1 d . . .
H13A H 0.9002 0.4790 0.9676 0.072 Uiso 1 1 calc R . .
H13B H 0.8725 0.4663 1.0600 0.072 Uiso 1 1 calc R . .
H13C H 0.8082 0.5008 0.9998 0.072 Uiso 1 1 calc R . .
C7 C 0.88234(19) 0.43447(13) 0.6737(2) 0.0231(8) Uani 1 1 d . . .
C8 C 0.8769(2) 0.49039(13) 0.6284(2) 0.0308(9) Uani 1 1 d . . .
H8A H 0.8184 0.4948 0.6030 0.046 Uiso 1 1 calc R . .
H8B H 0.9210 0.4915 0.5857 0.046 Uiso 1 1 calc R . .
H8C H 0.8879 0.5206 0.6677 0.046 Uiso 1 1 calc R . .
C9 C 0.9740(2) 0.42861(15) 0.7113(2) 0.0345(9) Uani 1 1 d . . .
H9A H 0.9848 0.4586 0.7511 0.052 Uiso 1 1 calc R . .
H9B H 1.0171 0.4308 0.6678 0.052 Uiso 1 1 calc R . .
H9C H 0.9794 0.3927 0.7393 0.052 Uiso 1 1 calc R . .
C10 C 0.8693(2) 0.38634(13) 0.6126(2) 0.0300(9) Uani 1 1 d . . .
H10A H 0.8783 0.3510 0.6413 0.045 Uiso 1 1 calc R . .
H10B H 0.9117 0.3897 0.5686 0.045 Uiso 1 1 calc R . .
H10C H 0.8097 0.3877 0.5887 0.045 Uiso 1 1 calc R . .
C15 C 0.42731(19) 0.44364(12) 0.70768(18) 0.0158(7) Uani 1 1 d . A .
C16 C 0.37579(19) 0.48880(12) 0.68708(17) 0.0159(7) Uani 1 1 d . . .
C17 C 0.28657(19) 0.48943(12) 0.69984(18) 0.0160(7) Uani 1 1 d . . .
C24 C 0.23515(19) 0.54164(12) 0.67532(19) 0.0180(7) Uani 1 1 d . . .
C26 C 0.2173(2) 0.54130(13) 0.58138(19) 0.0240(8) Uani 1 1 d . . .
H26A H 0.1859 0.5752 0.5652 0.036 Uiso 1 1 calc R . .
H26B H 0.1816 0.5089 0.5663 0.036 Uiso 1 1 calc R . .
H26C H 0.2731 0.5396 0.5530 0.036 Uiso 1 1 calc R . .
C27 C 0.29472(19) 0.59116(12) 0.69509(18) 0.0177(7) Uani 1 1 d . . .
C29 C 0.2656(2) 0.64279(13) 0.72104(18) 0.0211(8) Uani 1 1 d . . .
H29 H 0.2051 0.6473 0.7317 0.025 Uiso 1 1 calc R . .
C47 C 0.6790(2) 0.31196(13) 0.26795(19) 0.0222(8) Uani 1 1 d . . .
C46 C 0.5910(2) 0.31922(13) 0.28476(18) 0.0216(8) Uani 1 1 d . . .
H46 H 0.5519 0.2887 0.2787 0.026 Uiso 1 1 calc R . .
C45 C 0.55926(19) 0.36997(12) 0.31016(18) 0.0173(7) Uani 1 1 d . . .
N1 N 0.47054(16) 0.37712(10) 0.33348(15) 0.0179(6) Uani 1 1 d . . .
C44 C 0.4086(2) 0.36361(12) 0.28216(19) 0.0202(8) Uani 1 1 d . . .
H44 H 0.4261 0.3536 0.2285 0.024 Uiso 1 1 calc R . .
C39 C 0.3161(2) 0.36187(12) 0.29641(19) 0.0189(7) Uani 1 1 d . . .
C30 C 0.2816(2) 0.35979(12) 0.3772(2) 0.0209(8) Uani 1 1 d . . .
O4 O 0.33067(13) 0.36397(8) 0.44386(13) 0.0243(5) Uani 1 1 d . . .
C31 C 0.1886(2) 0.35075(12) 0.3829(2) 0.0223(8) Uani 1 1 d . . .
C32 C 0.1482(2) 0.34095(13) 0.4665(2) 0.0259(8) Uani 1 1 d . . .
C33 C 0.1905(2) 0.28923(14) 0.5060(2) 0.0377(10) Uani 1 1 d . . .
H33A H 0.1810 0.2572 0.4696 0.057 Uiso 1 1 calc R . .
H33B H 0.1639 0.2820 0.5591 0.057 Uiso 1 1 calc R . .
H33C H 0.2535 0.2955 0.5143 0.057 Uiso 1 1 calc R . .
C35 C 0.0491(2) 0.32966(16) 0.4582(2) 0.0433(10) Uani 1 1 d . . .
H35A H 0.0197 0.3621 0.4339 0.065 Uiso 1 1 calc R . .
H35B H 0.0258 0.3224 0.5128 0.065 Uiso 1 1 calc R . .
H35C H 0.0388 0.2973 0.4228 0.065 Uiso 1 1 calc R . .
C34 C 0.1616(2) 0.39105(13) 0.5232(2) 0.0362(9) Uani 1 1 d . . .
H34A H 0.2245 0.3978 0.5319 0.054 Uiso 1 1 calc R . .
H34B H 0.1348 0.3836 0.5762 0.054 Uiso 1 1 calc R . .
H34C H 0.1342 0.4238 0.4978 0.054 Uiso 1 1 calc R . .
C36 C 0.1395(2) 0.35131(12) 0.3114(2) 0.0246(8) Uani 1 1 d . . .
H36 H 0.0779 0.3477 0.3160 0.030 Uiso 1 1 calc R . .
C37 C 0.1718(2) 0.35680(12) 0.2313(2) 0.0227(8) Uani 1 1 d . . .
C40 C 0.1087(2) 0.36009(13) 0.1570(2) 0.0280(8) Uani 1 1 d . . .
C43 C 0.1569(2) 0.36163(15) 0.0763(2) 0.0369(9) Uani 1 1 d . . .
H43A H 0.1930 0.3952 0.0743 0.055 Uiso 1 1 calc R . .
H43B H 0.1142 0.3619 0.0301 0.055 Uiso 1 1 calc R . .
H43C H 0.1944 0.3288 0.0723 0.055 Uiso 1 1 calc R . .
C41 C 0.0550(2) 0.41396(14) 0.1645(2) 0.0402(10) Uani 1 1 d . . .
H41A H 0.0214 0.4128 0.2150 0.060 Uiso 1 1 calc R . .
H41B H 0.0147 0.4174 0.1168 0.060 Uiso 1 1 calc R . .
H41C H 0.0948 0.4459 0.1664 0.060 Uiso 1 1 calc R . .
C42 C 0.0468(2) 0.31024(15) 0.1562(2) 0.0413(10) Uani 1 1 d . . .
H42A H 0.0811 0.2759 0.1558 0.062 Uiso 1 1 calc R . .
H42B H 0.0084 0.3118 0.1069 0.062 Uiso 1 1 calc R . .
H42C H 0.0111 0.3111 0.2054 0.062 Uiso 1 1 calc R . .
C38 C 0.2611(2) 0.35996(12) 0.2264(2) 0.0205(8) Uani 1 1 d . . .
H38 H 0.2864 0.3609 0.1737 0.025 Uiso 1 1 calc R . .
C28 C 0.3832(2) 0.58556(12) 0.68059(18) 0.0168(7) Uani 1 1 d . . .
O5 O 0.41840(12) 0.53548(8) 0.65641(12) 0.0182(5) Uani 1 1 d . . .
C48 C 0.7158(2) 0.25610(13) 0.2402(2) 0.0267(8) Uani 1 1 d . . .
C51 C 0.7522(2) 0.26256(14) 0.1536(2) 0.0361(9) Uani 1 1 d . . .
H51A H 0.7755 0.2269 0.1353 0.054 Uiso 1 1 calc R . .
H51B H 0.7991 0.2903 0.1548 0.054 Uiso 1 1 calc R . .
H51C H 0.7051 0.2746 0.1155 0.054 Uiso 1 1 calc R . .
C50 C 0.6471(2) 0.21071(13) 0.2378(2) 0.0380(10) Uani 1 1 d . . .
H50A H 0.6225 0.2064 0.2926 0.057 Uiso 1 1 calc R . .
H50B H 0.6740 0.1757 0.2212 0.057 Uiso 1 1 calc R . .
H50C H 0.6002 0.2207 0.1981 0.057 Uiso 1 1 calc R . .
C49 C 0.7912(2) 0.23827(15) 0.2993(2) 0.0432(10) Uani 1 1 d . . .
H49A H 0.7693 0.2347 0.3551 0.065 Uiso 1 1 calc R . .
H49B H 0.8378 0.2663 0.2989 0.065 Uiso 1 1 calc R . .
H49C H 0.8146 0.2025 0.2814 0.065 Uiso 1 1 calc R . .
C25 C 0.14744(19) 0.54556(13) 0.7186(2) 0.0269(8) Uani 1 1 d . . .
H25A H 0.1579 0.5456 0.7783 0.040 Uiso 1 1 calc R . .
H25B H 0.1108 0.5137 0.7030 0.040 Uiso 1 1 calc R . .
H25C H 0.1175 0.5799 0.7021 0.040 Uiso 1 1 calc R . .
C18 C 0.2498(2) 0.44210(12) 0.73395(18) 0.0187(7) Uani 1 1 d . . .
H18 H 0.1886 0.4417 0.7429 0.022 Uiso 1 1 calc R . .
C19 C 0.2986(2) 0.39554(12) 0.75536(18) 0.0186(7) Uani 1 1 d . A .
C21 C 0.2587(2) 0.34469(13) 0.7972(2) 0.0241(8) Uani 1 1 d . . .
C23 C 0.1598(4) 0.3478(3) 0.7988(5) 0.0399(17) Uani 0.60 1 d P A 1
H23A H 0.1424 0.3796 0.8323 0.060 Uiso 0.60 1 calc PR A 1
H23B H 0.1368 0.3136 0.8225 0.060 Uiso 0.60 1 calc PR A 1
H23C H 0.1361 0.3523 0.7425 0.060 Uiso 0.60 1 calc PR A 1
C22 C 0.2960(4) 0.3434(3) 0.8849(4) 0.0434(18) Uani 0.60 1 d P A 1
H22A H 0.3599 0.3399 0.8838 0.065 Uiso 0.60 1 calc PR A 1
H22B H 0.2716 0.3116 0.9141 0.065 Uiso 0.60 1 calc PR A 1
H22C H 0.2806 0.3778 0.9132 0.065 Uiso 0.60 1 calc PR A 1
C61 C 0.2849(4) 0.2930(2) 0.7513(5) 0.0431(18) Uani 0.60 1 d P A 1
H61A H 0.2611 0.2946 0.6947 0.065 Uiso 0.60 1 calc PR A 1
H61B H 0.2616 0.2602 0.7789 0.065 Uiso 0.60 1 calc PR A 1
H61C H 0.3490 0.2906 0.7504 0.065 Uiso 0.60 1 calc PR A 1
C62 C 0.1855(6) 0.3196(4) 0.7394(7) 0.042(3) Uani 0.40 1 d P A 2
H62A H 0.1380 0.3466 0.7318 0.064 Uiso 0.40 1 calc PR A 2
H62B H 0.1626 0.2857 0.7642 0.064 Uiso 0.40 1 calc PR A 2
H62C H 0.2101 0.3107 0.6859 0.064 Uiso 0.40 1 calc PR A 2
C64 C 0.3230(7) 0.2967(4) 0.8169(7) 0.044(3) Uani 0.40 1 d P A 2
H64A H 0.3514 0.2851 0.7663 0.066 Uiso 0.40 1 calc PR A 2
H64B H 0.2909 0.2653 0.8396 0.066 Uiso 0.40 1 calc PR A 2
H64C H 0.3676 0.3093 0.8571 0.066 Uiso 0.40 1 calc PR A 2
C63 C 0.2128(9) 0.3626(4) 0.8763(6) 0.059(3) Uani 0.40 1 d P A 2
H63A H 0.2564 0.3776 0.9158 0.088 Uiso 0.40 1 calc PR A 2
H63B H 0.1840 0.3303 0.9006 0.088 Uiso 0.40 1 calc PR A 2
H63C H 0.1690 0.3911 0.8629 0.088 Uiso 0.40 1 calc PR A 2
C20 C 0.3882(2) 0.39715(13) 0.74086(18) 0.0195(7) Uani 1 1 d . . .
H20 H 0.4232 0.3656 0.7540 0.023 Uiso 1 1 calc R A .
O2 O 0.54094(13) 0.39286(8) 0.52231(12) 0.0227(5) Uani 1 1 d . . .
C60 C 0.5927(2) 0.34418(12) 0.5193(2) 0.0256(8) Uani 1 1 d . . .
H60A H 0.6362 0.3448 0.5656 0.031 Uiso 1 1 calc R . .
H60B H 0.6252 0.3441 0.4675 0.031 Uiso 1 1 calc R . .
C53 C 0.5397(2) 0.29167(13) 0.5242(2) 0.0291(9) Uani 1 1 d . . .
C58 C 0.5656(3) 0.24402(14) 0.4849(2) 0.0408(10) Uani 1 1 d . . .
H58 H 0.6160 0.2450 0.4520 0.049 Uiso 1 1 calc R . .
C57 C 0.5201(3) 0.19478(16) 0.4923(3) 0.0550(12) Uani 1 1 d . . .
H57 H 0.5394 0.1623 0.4652 0.066 Uiso 1 1 calc R . .
C56 C 0.4461(3) 0.19332(17) 0.5397(3) 0.0575(13) Uani 1 1 d . . .
H56 H 0.4144 0.1597 0.5453 0.069 Uiso 1 1 calc R . .
C55 C 0.4186(3) 0.24037(16) 0.5783(2) 0.0449(10) Uani 1 1 d . . .
H55 H 0.3673 0.2394 0.6100 0.054 Uiso 1 1 calc R . .
C54 C 0.4650(2) 0.28919(14) 0.5715(2) 0.0343(9) Uani 1 1 d . . .
H54 H 0.4458 0.3215 0.5993 0.041 Uiso 1 1 calc R . .
C66 C 0.5666(3) 0.52570(17) 1.0138(3) 0.0556(12) Uiso 1 1 d . . .
C68 C 0.4874(3) 0.5414(2) 0.8811(3) 0.0745(14) Uiso 1 1 d . . .
C65 C 0.5801(5) 0.5061(3) 1.0842(5) 0.048(2) Uiso 0.50 1 d P . .
C69 C 0.5552(6) 0.5439(4) 0.9423(6) 0.056(2) Uiso 0.50 1 d P . .
C70 C 0.4983(5) 0.5206(3) 0.9539(5) 0.0347(18) Uiso 0.50 1 d P . .
H1 H 0.632(3) 0.523(2) 0.522(3) 0.08(2) Uiso 1 1 d . . .

loop_
_atom_site_aniso_label
_atom_site_aniso_U_11
_atom_site_aniso_U_22
_atom_site_aniso_U_33
_atom_site_aniso_U_23
_atom_site_aniso_U_13
_atom_site_aniso_U_12
Zn1 0.0243(2) 0.0207(2) 0.0158(2) 0.00075(17) -0.00369(16) -0.00399(18)
Zn2 0.0189(2) 0.0221(2) 0.0185(2) -0.00435(17) 0.00194(16) -0.00216(17)
O1 0.0295(16) 0.0272(14) 0.0264(15) 0.0021(11) 0.0064(13) 0.0050(12)
N2 0.0154(15) 0.0193(14) 0.0188(15) -0.0043(12) 0.0019(12) 0.0021(12)
C59 0.023(2) 0.0177(17) 0.0210(19) -0.0051(15) 0.0070(16) 0.0003(15)
C2 0.0187(19) 0.0197(17) 0.0201(19) -0.0028(15) 0.0009(15) -0.0022(15)
C1 0.024(2) 0.0148(17) 0.023(2) -0.0043(15) -0.0012(16) -0.0016(15)
O3 0.0184(12) 0.0314(13) 0.0183(13) -0.0060(10) -0.0005(10) 0.0015(10)
C5 0.0171(19) 0.0189(17) 0.0237(19) -0.0037(15) 0.0003(15) -0.0014(14)
C4 0.0187(19) 0.0207(18) 0.032(2) -0.0014(16) -0.0046(17) -0.0003(15)
C3 0.026(2) 0.0200(18) 0.0220(19) 0.0000(15) -0.0051(16) -0.0025(15)
C6 0.025(2) 0.0221(18) 0.0210(19) -0.0008(15) 0.0049(16) -0.0032(16)
C11 0.029(2) 0.032(2) 0.026(2) 0.0049(17) -0.0050(17) -0.0019(17)
C12 0.048(3) 0.060(3) 0.037(2) 0.006(2) -0.019(2) 0.014(2)
C14 0.046(2) 0.073(3) 0.026(2) 0.014(2) -0.0066(19) 0.000(2)
C13 0.069(3) 0.045(2) 0.029(2) 0.0008(19) -0.020(2) -0.010(2)
C7 0.0131(18) 0.0250(18) 0.031(2) -0.0021(16) 0.0016(16) -0.0016(15)
C8 0.029(2) 0.031(2) 0.033(2) 0.0007(17) 0.0062(17) -0.0058(17)
C9 0.021(2) 0.044(2) 0.038(2) 0.0031(19) 0.0016(17) -0.0025(18)
C10 0.029(2) 0.033(2) 0.029(2) -0.0034(17) 0.0084(17) 0.0043(17)
C15 0.0166(18) 0.0189(18) 0.0120(17) -0.0041(14) -0.0003(14) 0.0004(14)
C16 0.0213(19) 0.0180(17) 0.0084(16) -0.0020(14) 0.0006(14) -0.0056(15)
C17 0.0159(17) 0.0182(17) 0.0138(17) 0.0005(14) -0.0010(14) -0.0003(14)
C24 0.0131(17) 0.0201(17) 0.0208(18) 0.0022(15) -0.0015(14) -0.0011(14)
C26 0.0224(19) 0.0254(18) 0.0237(19) -0.0005(16) -0.0076(15) -0.0018(15)
C27 0.0194(18) 0.0224(18) 0.0109(16) 0.0037(14) -0.0038(14) 0.0000(15)
C29 0.0227(19) 0.0246(19) 0.0161(18) 0.0028(15) 0.0001(15) 0.0047(16)
C47 0.027(2) 0.0218(18) 0.0180(18) 0.0050(15) -0.0038(15) 0.0020(16)
C46 0.027(2) 0.0196(18) 0.0178(18) 0.0001(15) -0.0067(15) -0.0043(16)
C45 0.0200(18) 0.0231(18) 0.0085(16) 0.0051(14) -0.0044(14) -0.0030(15)
N1 0.0153(15) 0.0218(14) 0.0165(15) -0.0003(12) -0.0014(12) -0.0042(12)
C44 0.026(2) 0.0207(18) 0.0139(18) 0.0025(15) 0.0027(16) -0.0047(15)
C39 0.0222(19) 0.0185(17) 0.0158(18) -0.0037(14) -0.0027(15) -0.0023(15)
C30 0.028(2) 0.0150(17) 0.0199(19) -0.0018(15) -0.0015(16) -0.0049(15)
O4 0.0257(13) 0.0303(13) 0.0167(12) 0.0007(10) -0.0005(11) -0.0091(11)
C31 0.026(2) 0.0163(17) 0.025(2) -0.0061(15) 0.0073(16) -0.0029(15)
C32 0.031(2) 0.0201(18) 0.027(2) -0.0039(16) 0.0110(17) -0.0028(16)
C33 0.048(2) 0.031(2) 0.035(2) 0.0039(18) 0.020(2) -0.0019(19)
C35 0.032(2) 0.053(3) 0.046(3) -0.003(2) 0.023(2) -0.003(2)
C34 0.054(3) 0.027(2) 0.028(2) -0.0005(17) 0.0134(19) -0.0013(18)
C36 0.0198(19) 0.0240(18) 0.030(2) -0.0075(16) 0.0013(17) 0.0006(15)
C37 0.023(2) 0.0185(18) 0.026(2) -0.0071(15) -0.0054(16) 0.0043(15)
C40 0.026(2) 0.031(2) 0.026(2) -0.0074(17) -0.0061(17) 0.0035(17)
C43 0.036(2) 0.047(2) 0.027(2) -0.0060(18) -0.0161(18) 0.0063(19)
C41 0.033(2) 0.041(2) 0.046(3) -0.0085(19) -0.0157(19) 0.0134(18)
C42 0.029(2) 0.046(2) 0.048(3) -0.015(2) -0.0167(19) 0.0035(19)
C38 0.022(2) 0.0204(18) 0.0191(19) -0.0028(15) -0.0010(15) -0.0017(15)
C28 0.0247(19) 0.0149(17) 0.0109(16) 0.0001(13) -0.0007(14) 0.0021(15)
O5 0.0197(12) 0.0169(12) 0.0181(12) 0.0009(10) 0.0039(10) -0.0021(10)
C48 0.037(2) 0.0198(18) 0.023(2) -0.0034(16) -0.0050(17) 0.0061(17)
C51 0.043(2) 0.031(2) 0.035(2) -0.0071(18) 0.0038(19) 0.0101(18)
C50 0.055(3) 0.0223(19) 0.037(2) -0.0012(17) 0.003(2) 0.0062(19)
C49 0.058(3) 0.033(2) 0.039(2) -0.0021(19) -0.010(2) 0.019(2)
C25 0.0187(18) 0.0254(18) 0.037(2) 0.0014(17) 0.0010(16) 0.0043(16)
C18 0.0131(17) 0.0267(19) 0.0163(18) -0.0015(15) 0.0024(14) -0.0042(15)
C19 0.0208(19) 0.0205(18) 0.0145(17) 0.0004(14) 0.0005(14) -0.0020(15)
C21 0.027(2) 0.0202(18) 0.026(2) 0.0068(16) 0.0034(17) -0.0035(16)
C23 0.022(4) 0.037(4) 0.061(5) 0.026(4) 0.006(4) -0.007(3)
C22 0.039(4) 0.057(5) 0.033(4) 0.022(4) 0.000(3) -0.016(4)
C61 0.044(4) 0.030(4) 0.056(5) 0.003(4) 0.006(4) -0.013(3)
C62 0.039(6) 0.028(5) 0.061(8) 0.016(5) 0.002(6) -0.007(5)
C64 0.049(7) 0.026(5) 0.057(8) 0.015(6) 0.005(6) -0.012(5)
C63 0.102(10) 0.033(6) 0.043(7) 0.009(5) 0.032(7) -0.002(6)
C20 0.0215(19) 0.0188(17) 0.0183(18) -0.0018(15) 0.0005(15) -0.0003(15)
O2 0.0309(13) 0.0162(12) 0.0204(12) 0.0002(10) -0.0078(10) 0.0044(10)
C60 0.038(2) 0.0195(18) 0.0196(19) 0.0002(15) 0.0002(16) 0.0071(17)
C53 0.049(2) 0.0204(19) 0.0172(19) 0.0040(15) -0.0151(18) 0.0089(18)
C58 0.061(3) 0.026(2) 0.035(2) -0.0047(18) -0.015(2) 0.012(2)
C57 0.081(4) 0.025(2) 0.058(3) -0.012(2) -0.024(3) 0.012(2)
C56 0.078(4) 0.029(2) 0.063(3) 0.007(2) -0.036(3) -0.012(2)
C55 0.055(3) 0.041(3) 0.039(2) 0.012(2) -0.011(2) -0.007(2)
C54 0.051(2) 0.023(2) 0.029(2) 0.0043(17) -0.008(2) -0.0041(18)

loop_
_atom_type_symbol
_atom_type_description
_atom_type_scat_dispersion_real
_atom_type_scat_dispersion_imag
_atom_type_scat_source
C C 0.0033 0.0016 'International Tables Vol C Tables 4.2.6.8 and 6.1.1.4'
Zn Zn 0.2839 1.4301 'International Tables Vol C Tables 4.2.6.8 and 6.1.1.4'
N N 0.0061 0.0033 'International Tables Vol C Tables 4.2.6.8 and 6.1.1.4'
O O 0.0106 0.0060 'International Tables Vol C Tables 4.2.6.8 and 6.1.1.4'
H H 0.0000 0.0000 'International Tables Vol C Tables 4.2.6.8 and 6.1.1.4'

loop_
_geom_angle_atom_site_label_1
_geom_angle_atom_site_label_2
_geom_angle_atom_site_label_3
_geom_angle
_geom_angle_site_symmetry_1
_geom_angle_site_symmetry_3
O2 Zn1 O4 129.01(9) . .
O2 Zn1 O1 100.03(10) . 3_666
O4 Zn1 O1 103.91(11) . 3_666
O2 Zn1 N1 111.11(9) . .
O4 Zn1 N1 92.33(9) . .
O1 Zn1 N1 122.81(10) 3_666 .
O1 Zn2 O3 106.27(11) . .
O1 Zn2 O2 110.16(10) . .
O3 Zn2 O2 111.02(8) . .
O1 Zn2 N2 126.41(10) . .
O3 Zn2 N2 94.43(10) . .
O2 Zn2 N2 107.08(9) . .
Zn2 O1 Zn1 131.04(14) . 3_666
Zn2 O1 H1 103(4) . .
Zn1 O1 H1 102(4) 3_666 .
C59 N2 C15 115.5(3) . .
C59 N2 Zn2 120.2(2) . .
C15 N2 Zn2 123.8(2) . .
N2 C59 C2 129.8(3) . .
N2 C59 H59 115.1 . .
C2 C59 H59 115.1 . .
C6 C2 C59 115.0(3) . .
C6 C2 C1 120.8(3) . .
C59 C2 C1 124.1(3) . .
O3 C1 C5 120.3(3) . .
O3 C1 C2 122.6(3) . .
C5 C1 C2 117.1(3) . .
C1 O3 Zn2 127.96(19) . .
C4 C5 C1 118.9(3) . .
C4 C5 C7 120.8(3) . .
C1 C5 C7 120.3(3) . .
C5 C4 C3 124.8(3) . .
C5 C4 H4 117.6 . .
C3 C4 H4 117.6 . .
C6 C3 C4 115.9(3) . .
C6 C3 C11 124.2(3) . .
C4 C3 C11 119.8(3) . .
C3 C6 C2 122.4(3) . .
C3 C6 H6 118.8 . .
C2 C6 H6 118.8 . .
C3 C11 C13 109.5(3) . .
C3 C11 C12 111.1(3) . .
C13 C11 C12 109.2(3) . .
C3 C11 C14 112.0(3) . .
C13 C11 C14 108.5(3) . .
C12 C11 C14 106.5(3) . .
C11 C12 H12A 109.5 . .
C11 C12 H12B 109.5 . .
H12A C12 H12B 109.5 . .
C11 C12 H12C 109.5 . .
H12A C12 H12C 109.5 . .
H12B C12 H12C 109.5 . .
C11 C14 H14A 109.5 . .
C11 C14 H14B 109.5 . .
H14A C14 H14B 109.5 . .
C11 C14 H14C 109.5 . .
H14A C14 H14C 109.5 . .
H14B C14 H14C 109.5 . .
C11 C13 H13A 109.5 . .
C11 C13 H13B 109.5 . .
H13A C13 H13B 109.5 . .
C11 C13 H13C 109.5 . .
H13A C13 H13C 109.5 . .
H13B C13 H13C 109.5 . .
C9 C7 C8 108.1(3) . .
C9 C7 C10 106.9(3) . .
C8 C7 C10 110.3(3) . .
C9 C7 C5 112.0(3) . .
C8 C7 C5 109.5(2) . .
C10 C7 C5 109.9(2) . .
C7 C8 H8A 109.5 . .
C7 C8 H8B 109.5 . .
H8A C8 H8B 109.5 . .
C7 C8 H8C 109.5 . .
H8A C8 H8C 109.5 . .
H8B C8 H8C 109.5 . .
C7 C9 H9A 109.5 . .
C7 C9 H9B 109.5 . .
H9A C9 H9B 109.5 . .
C7 C9 H9C 109.5 . .
H9A C9 H9C 109.5 . .
H9B C9 H9C 109.5 . .
C7 C10 H10A 109.5 . .
C7 C10 H10B 109.5 . .
H10A C10 H10B 109.5 . .
C7 C10 H10C 109.5 . .
H10A C10 H10C 109.5 . .
H10B C10 H10C 109.5 . .
C16 C15 C20 118.9(3) . .
C16 C15 N2 120.2(3) . .
C20 C15 N2 120.7(3) . .
C15 C16 C17 122.0(3) . .
C15 C16 O5 117.0(3) . .
C17 C16 O5 120.9(3) . .
C16 C17 C18 117.4(3) . .
C16 C17 C24 118.1(3) . .
C18 C17 C24 124.6(3) . .
C27 C24 C17 106.8(2) . .
C27 C24 C25 112.2(2) . .
C17 C24 C25 112.3(2) . .
C27 C24 C26 107.5(2) . .
C17 C24 C26 109.2(2) . .
C25 C24 C26 108.7(3) . .
C24 C26 H26A 109.5 . .
C24 C26 H26B 109.5 . .
H26A C26 H26B 109.5 . .
C24 C26 H26C 109.5 . .
H26A C26 H26C 109.5 . .
H26B C26 H26C 109.5 . .
C28 C27 C29 117.4(3) . .
C28 C27 C24 117.8(3) . .
C29 C27 C24 124.6(3) . .
C47 C29 C27 122.9(3) 3_666 .
C47 C29 H29 118.6 3_666 .
C27 C29 H29 118.6 . .
C29 C47 C46 117.7(3) 3_666 .
C29 C47 C48 120.1(3) 3_666 .
C46 C47 C48 122.2(3) . .
C45 C46 C47 121.2(3) . .
C45 C46 H46 119.4 . .
C47 C46 H46 119.4 . .
C46 C45 C28 119.2(3) . 3_666
C46 C45 N1 121.9(3) . .
C28 C45 N1 118.7(3) 3_666 .
C44 N1 C45 118.9(3) . .
C44 N1 Zn1 120.1(2) . .
C45 N1 Zn1 120.88(19) . .
N1 C44 C39 127.7(3) . .
N1 C44 H44 116.2 . .
C39 C44 H44 116.2 . .
C38 C39 C30 121.2(3) . .
C38 C39 C44 116.2(3) . .
C30 C39 C44 122.5(3) . .
O4 C30 C39 122.9(3) . .
O4 C30 C31 120.2(3) . .
C39 C30 C31 116.9(3) . .
C30 O4 Zn1 122.89(19) . .
C36 C31 C30 117.6(3) . .
C36 C31 C32 122.3(3) . .
C30 C31 C32 120.2(3) . .
C31 C32 C34 111.3(3) . .
C31 C32 C33 108.8(3) . .
C34 C32 C33 109.9(3) . .
C31 C32 C35 111.7(3) . .
C34 C32 C35 107.9(3) . .
C33 C32 C35 107.1(3) . .
C32 C33 H33A 109.5 . .
C32 C33 H33B 109.5 . .
H33A C33 H33B 109.5 . .
C32 C33 H33C 109.5 . .
H33A C33 H33C 109.5 . .
H33B C33 H33C 109.5 . .
C32 C35 H35A 109.5 . .
C32 C35 H35B 109.5 . .
H35A C35 H35B 109.5 . .
C32 C35 H35C 109.5 . .
H35A C35 H35C 109.5 . .
H35B C35 H35C 109.5 . .
C32 C34 H34A 109.5 . .
C32 C34 H34B 109.5 . .
H34A C34 H34B 109.5 . .
C32 C34 H34C 109.5 . .
H34A C34 H34C 109.5 . .
H34B C34 H34C 109.5 . .
C31 C36 C37 126.1(3) . .
C31 C36 H36 117.0 . .
C37 C36 H36 117.0 . .
C38 C37 C36 115.6(3) . .
C38 C37 C40 124.0(3) . .
C36 C37 C40 120.4(3) . .
C43 C40 C37 112.0(3) . .
C43 C40 C42 109.0(3) . .
C37 C40 C42 110.0(3) . .
C43 C40 C41 108.5(3) . .
C37 C40 C41 107.8(3) . .
C42 C40 C41 109.4(3) . .
C40 C43 H43A 109.5 . .
C40 C43 H43B 109.5 . .
H43A C43 H43B 109.5 . .
C40 C43 H43C 109.5 . .
H43A C43 H43C 109.5 . .
H43B C43 H43C 109.5 . .
C40 C41 H41A 109.5 . .
C40 C41 H41B 109.5 . .
H41A C41 H41B 109.5 . .
C40 C41 H41C 109.5 . .
H41A C41 H41C 109.5 . .
H41B C41 H41C 109.5 . .
C40 C42 H42A 109.5 . .
C40 C42 H42B 109.5 . .
H42A C42 H42B 109.5 . .
C40 C42 H42C 109.5 . .
H42A C42 H42C 109.5 . .
H42B C42 H42C 109.5 . .
C37 C38 C39 122.2(3) . .
C37 C38 H38 118.9 . .
C39 C38 H38 118.9 . .
O5 C28 C27 121.5(3) . .
O5 C28 C45 117.0(3) . 3_666
C27 C28 C45 121.5(3) . 3_666
C28 O5 C16 114.4(2) . .
C50 C48 C47 112.5(3) . .
C50 C48 C51 108.4(3) . .
C47 C48 C51 109.0(3) . .
C50 C48 C49 108.7(3) . .
C47 C48 C49 109.6(3) . .
C51 C48 C49 108.5(3) . .
C48 C51 H51A 109.5 . .
C48 C51 H51B 109.5 . .
H51A C51 H51B 109.5 . .
C48 C51 H51C 109.5 . .
H51A C51 H51C 109.5 . .
H51B C51 H51C 109.5 . .
C48 C50 H50A 109.5 . .
C48 C50 H50B 109.5 . .
H50A C50 H50B 109.5 . .
C48 C50 H50C 109.5 . .
H50A C50 H50C 109.5 . .
H50B C50 H50C 109.5 . .
C48 C49 H49A 109.5 . .
C48 C49 H49B 109.5 . .
H49A C49 H49B 109.5 . .
C48 C49 H49C 109.5 . .
H49A C49 H49C 109.5 . .
H49B C49 H49C 109.5 . .
C24 C25 H25A 109.5 . .
C24 C25 H25B 109.5 . .
H25A C25 H25B 109.5 . .
C24 C25 H25C 109.5 . .
H25A C25 H25C 109.5 . .
H25B C25 H25C 109.5 . .
C19 C18 C17 122.9(3) . .
C19 C18 H18 118.5 . .
C17 C18 H18 118.5 . .
C18 C19 C20 117.2(3) . .
C18 C19 C21 122.7(3) . .
C20 C19 C21 120.0(3) . .
C61 C21 C23 109.1(5) . .
C61 C21 C22 110.3(5) . .
C23 C21 C22 109.5(4) . .
C61 C21 C19 109.0(3) . .
C23 C21 C19 112.1(3) . .
C22 C21 C19 106.8(3) . .
C61 C21 C63 140.7(5) . .
C23 C21 C63 59.7(5) . .
C22 C21 C63 52.5(5) . .
C19 C21 C63 109.9(4) . .
C61 C21 C64 46.4(4) . .
C23 C21 C64 131.5(5) . .
C22 C21 C64 64.5(5) . .
C19 C21 C64 115.5(4) . .
C63 C21 C64 109.7(6) . .
C61 C21 C62 65.1(5) . .
C23 C21 C62 48.1(4) . .
C22 C21 C62 143.1(5) . .
C19 C21 C62 109.2(4) . .
C63 C21 C62 106.0(7) . .
C64 C21 C62 106.0(6) . .
C21 C23 H23A 109.5 . .
C21 C23 H23B 109.5 . .
C21 C23 H23C 109.5 . .
C21 C22 H22A 109.5 . .
C21 C22 H22B 109.5 . .
C21 C22 H22C 109.5 . .
C21 C61 H61A 109.5 . .
C21 C61 H61B 109.5 . .
C21 C61 H61C 109.5 . .
C21 C62 H62A 109.5 . .
C21 C62 H62B 109.5 . .
H62A C62 H62B 109.5 . .
C21 C62 H62C 109.5 . .
H62A C62 H62C 109.5 . .
H62B C62 H62C 109.5 . .
C21 C64 H64A 109.5 . .
C21 C64 H64B 109.5 . .
H64A C64 H64B 109.5 . .
C21 C64 H64C 109.5 . .
H64A C64 H64C 109.5 . .
H64B C64 H64C 109.5 . .
C21 C63 H63A 109.5 . .
C21 C63 H63B 109.5 . .
H63A C63 H63B 109.5 . .
C21 C63 H63C 109.5 . .
H63A C63 H63C 109.5 . .
H63B C63 H63C 109.5 . .
C15 C20 C19 121.6(3) . .
C15 C20 H20 119.2 . .
C19 C20 H20 119.2 . .
C60 O2 Zn1 120.44(18) . .
C60 O2 Zn2 119.02(18) . .
Zn1 O2 Zn2 119.97(10) . .
O2 C60 C53 113.2(3) . .
O2 C60 H60A 108.9 . .
C53 C60 H60A 108.9 . .
O2 C60 H60B 108.9 . .
C53 C60 H60B 108.9 . .
H60A C60 H60B 107.8 . .
C58 C53 C54 118.0(3) . .
C58 C53 C60 121.0(3) . .
C54 C53 C60 120.9(3) . .
C53 C58 C57 121.7(4) . .
C53 C58 H58 119.2 . .
C57 C58 H58 119.2 . .
C58 C57 C56 119.3(4) . .
C58 C57 H57 120.3 . .
C56 C57 H57 120.3 . .
C55 C56 C57 119.9(4) . .
C55 C56 H56 120.0 . .
C57 C56 H56 120.0 . .
C56 C55 C54 120.4(4) . .
C56 C55 H55 119.8 . .
C54 C55 H55 119.8 . .
C55 C54 C53 120.7(3) . .
C55 C54 H54 119.7 . .
C53 C54 H54 119.7 . .
C69 C66 C65 177.7(7) . .
C69 C66 C70 46.3(5) . .
C65 C66 C70 134.4(6) . .
C69 C66 C70 118.8(6) . 3_667
C65 C66 C70 61.5(5) . 3_667
C70 C66 C70 73.3(5) . 3_667
C70 C68 C69 45.6(4) . .
C70 C68 C65 58.9(5) . 3_667
C69 C68 C65 104.0(6) . 3_667
C66 C65 C70 70.7(5) . 3_667
C66 C65 C68 119.0(7) . 3_667
C70 C65 C68 48.3(4) 3_667 3_667
C70 C69 C66 75.0(7) . .
C70 C69 C68 60.9(6) . .
C66 C69 C68 135.9(8) . .
C69 C70 C68 73.5(7) . .
C69 C70 C66 58.7(6) . .
C68 C70 C66 132.2(7) . .
C69 C70 C65 144.7(9) . 3_667
C68 C70 C65 72.7(6) . 3_667
C66 C70 C65 154.1(7) . 3_667
C69 C70 C66 162.7(9) . 3_667
C68 C70 C66 120.6(6) . 3_667
C66 C70 C66 106.7(5) . 3_667
C65 C70 C66 47.9(4) 3_667 3_667
C69 C70 C70 115.9(9) . 3_667
C68 C70 C70 168.1(8) . 3_667
C66 C70 C70 57.9(5) . 3_667
C65 C70 C70 96.5(7) 3_667 3_667
C66 C70 C70 48.8(4) 3_667 3_667

loop_
_geom_bond_atom_site_label_1
_geom_bond_atom_site_label_2
_geom_bond_distance
_geom_bond_site_symmetry_2
Zn1 O2 1.931(2) .
Zn1 O4 1.937(2) .
Zn1 O1 1.943(2) 3_666
Zn1 N1 2.005(2) .
Zn2 O1 1.922(2) .
Zn2 O3 1.949(2) .
Zn2 O2 1.954(2) .
Zn2 N2 2.009(2) .
O1 Zn1 1.943(2) 3_666
O1 H1 0.67(4) .
N2 C59 1.298(4) .
N2 C15 1.435(4) .
C59 C2 1.429(4) .
C59 H59 0.9500 .
C2 C6 1.410(4) .
C2 C1 1.429(4) .
C1 O3 1.298(4) .
C1 C5 1.429(4) .
C5 C4 1.375(4) .
C5 C7 1.539(4) .
C4 C3 1.416(4) .
C4 H4 0.9500 .
C3 C6 1.367(4) .
C3 C11 1.522(4) .
C6 H6 0.9500 .
C11 C13 1.527(5) .
C11 C12 1.531(5) .
C11 C14 1.539(5) .
C12 H12A 0.9800 .
C12 H12B 0.9800 .
C12 H12C 0.9800 .
C14 H14A 0.9800 .
C14 H14B 0.9800 .
C14 H14C 0.9800 .
C13 H13A 0.9800 .
C13 H13B 0.9800 .
C13 H13C 0.9800 .
C7 C9 1.519(4) .
C7 C8 1.536(4) .
C7 C10 1.537(4) .
C8 H8A 0.9800 .
C8 H8B 0.9800 .
C8 H8C 0.9800 .
C9 H9A 0.9800 .
C9 H9B 0.9800 .
C9 H9C 0.9800 .
C10 H10A 0.9800 .
C10 H10B 0.9800 .
C10 H10C 0.9800 .
C15 C16 1.378(4) .
C15 C20 1.385(4) .
C16 C17 1.383(4) .
C16 O5 1.398(3) .
C17 C18 1.393(4) .
C17 C24 1.530(4) .
C24 C27 1.529(4) .
C24 C25 1.532(4) .
C24 C26 1.544(4) .
C26 H26A 0.9800 .
C26 H26B 0.9800 .
C26 H26C 0.9800 .
C27 C28 1.384(4) .
C27 C29 1.390(4) .
C29 C47 1.388(4) 3_666
C29 H29 0.9500 .
C47 C29 1.388(4) 3_666
C47 C46 1.390(4) .
C47 C48 1.531(4) .
C46 C45 1.382(4) .
C46 H46 0.9500 .
C45 C28 1.391(4) 3_666
C45 N1 1.427(4) .
N1 C44 1.285(4) .
C44 C39 1.438(4) .
C44 H44 0.9500 .
C39 C38 1.396(4) .
C39 C30 1.429(4) .
C30 O4 1.304(4) .
C30 C31 1.443(4) .
C31 C36 1.365(4) .
C31 C32 1.526(4) .
C32 C34 1.529(4) .
C32 C33 1.536(4) .
C32 C35 1.539(5) .
C33 H33A 0.9800 .
C33 H33B 0.9800 .
C33 H33C 0.9800 .
C35 H35A 0.9800 .
C35 H35B 0.9800 .
C35 H35C 0.9800 .
C34 H34A 0.9800 .
C34 H34B 0.9800 .
C34 H34C 0.9800 .
C36 C37 1.410(4) .
C36 H36 0.9500 .
C37 C38 1.370(4) .
C37 C40 1.526(4) .
C40 C43 1.522(4) .
C40 C42 1.528(5) .
C40 C41 1.542(4) .
C43 H43A 0.9800 .
C43 H43B 0.9800 .
C43 H43C 0.9800 .
C41 H41A 0.9800 .
C41 H41B 0.9800 .
C41 H41C 0.9800 .
C42 H42A 0.9800 .
C42 H42B 0.9800 .
C42 H42C 0.9800 .
C38 H38 0.9500 .
C28 O5 1.382(3) .
C28 C45 1.391(4) 3_666
C48 C50 1.516(4) .
C48 C51 1.535(4) .
C48 C49 1.539(5) .
C51 H51A 0.9800 .
C51 H51B 0.9800 .
C51 H51C 0.9800 .
C50 H50A 0.9800 .
C50 H50B 0.9800 .
C50 H50C 0.9800 .
C49 H49A 0.9800 .
C49 H49B 0.9800 .
C49 H49C 0.9800 .
C25 H25A 0.9800 .
C25 H25B 0.9800 .
C25 H25C 0.9800 .
C18 C19 1.385(4) .
C18 H18 0.9500 .
C19 C20 1.395(4) .
C19 C21 1.535(4) .
C21 C61 1.512(7) .
C21 C23 1.512(6) .
C21 C22 1.521(7) .
C21 C63 1.542(10) .
C21 C64 1.544(10) .
C21 C62 1.562(10) .
C23 H23A 0.9800 .
C23 H23B 0.9800 .
C23 H23C 0.9800 .
C22 H22A 0.9800 .
C22 H22B 0.9800 .
C22 H22C 0.9800 .
C61 H61A 0.9800 .
C61 H61B 0.9800 .
C61 H61C 0.9800 .
C62 H62A 0.9800 .
C62 H62B 0.9800 .
C62 H62C 0.9800 .
C64 H64A 0.9800 .
C64 H64B 0.9800 .
C64 H64C 0.9800 .
C63 H63A 0.9800 .
C63 H63B 0.9800 .
C63 H63C 0.9800 .
C20 H20 0.9500 .
O2 C60 1.416(3) .
C60 C53 1.505(4) .
C60 H60A 0.9900 .
C60 H60B 0.9900 .
C53 C58 1.376(4) .
C53 C54 1.394(5) .
C58 C57 1.381(5) .
C58 H58 0.9500 .
C57 C56 1.385(6) .
C57 H57 0.9500 .
C56 C55 1.367(5) .
C56 H56 0.9500 .
C55 C54 1.379(5) .
C55 H55 0.9500 .
C54 H54 0.9500 .
C66 C69 1.250(9) .
C66 C65 1.250(8) .
C66 C70 1.412(8) .
C66 C70 1.590(8) 3_667
C68 C70 1.291(8) .
C68 C69 1.416(10) .
C68 C65 1.651(9) 3_667
C65 C70 1.480(10) 3_667
C65 C68 1.651(9) 3_667
C69 C70 1.056(9) .
C70 C65 1.480(10) 3_667
C70 C66 1.590(8) 3_667
C70 C70 1.797(15) 3_667

loop_
_geom_torsion_atom_site_label_1
_geom_torsion_atom_site_label_2
_geom_torsion_atom_site_label_3
_geom_torsion_atom_site_label_4
_geom_torsion
_geom_torsion_site_symmetry_1
_geom_torsion_site_symmetry_4
O3 Zn2 O1 Zn1 -100.0(2) . 3_666
O2 Zn2 O1 Zn1 139.65(18) . 3_666
N2 Zn2 O1 Zn1 8.4(3) . 3_666
O1 Zn2 N2 C59 -112.4(2) . .
O3 Zn2 N2 C59 1.6(2) . .
O2 Zn2 N2 C59 115.2(2) . .
O1 Zn2 N2 C15 76.1(3) . .
O3 Zn2 N2 C15 -169.9(2) . .
O2 Zn2 N2 C15 -56.3(2) . .
C15 N2 C59 C2 177.6(3) . .
Zn2 N2 C59 C2 5.4(4) . .
N2 C59 C2 C6 174.8(3) . .
N2 C59 C2 C1 -7.5(5) . .
C6 C2 C1 O3 177.0(3) . .
C59 C2 C1 O3 -0.6(5) . .
C6 C2 C1 C5 -1.1(4) . .
C59 C2 C1 C5 -178.6(3) . .
C5 C1 O3 Zn2 -172.9(2) . .
C2 C1 O3 Zn2 9.2(4) . .
O1 Zn2 O3 C1 121.2(2) . .
O2 Zn2 O3 C1 -119.0(2) . .
N2 Zn2 O3 C1 -8.8(2) . .
O3 C1 C5 C4 -178.0(3) . .
C2 C1 C5 C4 0.0(4) . .
O3 C1 C5 C7 2.3(4) . .
C2 C1 C5 C7 -179.7(3) . .
C1 C5 C4 C3 1.2(5) . .
C7 C5 C4 C3 -179.1(3) . .
C5 C4 C3 C6 -1.4(5) . .
C5 C4 C3 C11 -179.9(3) . .
C4 C3 C6 C2 0.3(4) . .
C11 C3 C6 C2 178.7(3) . .
C59 C2 C6 C3 178.7(3) . .
C1 C2 C6 C3 0.9(5) . .
C6 C3 C11 C13 -108.1(4) . .
C4 C3 C11 C13 70.3(4) . .
C6 C3 C11 C12 131.2(3) . .
C4 C3 C11 C12 -50.4(4) . .
C6 C3 C11 C14 12.2(4) . .
C4 C3 C11 C14 -169.4(3) . .
C4 C5 C7 C9 0.9(4) . .
C1 C5 C7 C9 -179.4(3) . .
C4 C5 C7 C8 -119.0(3) . .
C1 C5 C7 C8 60.7(4) . .
C4 C5 C7 C10 119.7(3) . .
C1 C5 C7 C10 -60.6(4) . .
C59 N2 C15 C16 122.6(3) . .
Zn2 N2 C15 C16 -65.5(3) . .
C59 N2 C15 C20 -53.1(4) . .
Zn2 N2 C15 C20 118.8(3) . .
C20 C15 C16 C17 1.1(4) . .
N2 C15 C16 C17 -174.6(3) . .
C20 C15 C16 O5 177.9(3) . .
N2 C15 C16 O5 2.2(4) . .
C15 C16 C17 C18 -0.6(4) . .
O5 C16 C17 C18 -177.2(3) . .
C15 C16 C17 C24 179.7(3) . .
O5 C16 C17 C24 3.0(4) . .
C16 C17 C24 C27 -36.6(4) . .
C18 C17 C24 C27 143.7(3) . .
C16 C17 C24 C25 -160.0(3) . .
C18 C17 C24 C25 20.3(4) . .
C16 C17 C24 C26 79.3(3) . .
C18 C17 C24 C26 -100.4(3) . .
C17 C24 C27 C28 38.1(4) . .
C25 C24 C27 C28 161.6(3) . .
C26 C24 C27 C28 -79.0(3) . .
C17 C24 C27 C29 -146.7(3) . .
C25 C24 C27 C29 -23.3(4) . .
C26 C24 C27 C29 96.2(3) . .
C28 C27 C29 C47 0.5(5) . 3_666
C24 C27 C29 C47 -174.7(3) . 3_666
C29 C47 C46 C45 1.1(5) 3_666 .
C48 C47 C46 C45 179.6(3) . .
C47 C46 C45 C28 -0.3(5) . 3_666
C47 C46 C45 N1 -175.3(3) . .
C46 C45 N1 C44 -55.9(4) . .
C28 C45 N1 C44 129.1(3) 3_666 .
C46 C45 N1 Zn1 119.7(3) . .
C28 C45 N1 Zn1 -55.3(3) 3_666 .
O2 Zn1 N1 C44 157.9(2) . .
O4 Zn1 N1 C44 24.2(2) . .
O1 Zn1 N1 C44 -84.0(3) 3_666 .
O2 Zn1 N1 C45 -17.6(2) . .
O4 Zn1 N1 C45 -151.4(2) . .
O1 Zn1 N1 C45 100.4(2) 3_666 .
C45 N1 C44 C39 172.7(3) . .
Zn1 N1 C44 C39 -2.9(4) . .
N1 C44 C39 C38 164.0(3) . .
N1 C44 C39 C30 -18.6(5) . .
C38 C39 C30 O4 -176.9(3) . .
C44 C39 C30 O4 5.9(5) . .
C38 C39 C30 C31 5.3(4) . .
C44 C39 C30 C31 -172.0(3) . .
C39 C30 O4 Zn1 26.3(4) . .
C31 C30 O4 Zn1 -155.9(2) . .
O2 Zn1 O4 C30 -156.0(2) . .
O1 Zn1 O4 C30 88.4(2) 3_666 .
N1 Zn1 O4 C30 -36.2(2) . .
O4 C30 C31 C36 174.7(3) . .
C39 C30 C31 C36 -7.4(4) . .
O4 C30 C31 C32 -5.4(4) . .
C39 C30 C31 C32 172.6(3) . .
C36 C31 C32 C34 -118.2(3) . .
C30 C31 C32 C34 61.8(4) . .
C36 C31 C32 C33 120.5(3) . .
C30 C31 C32 C33 -59.4(4) . .
C36 C31 C32 C35 2.5(4) . .
C30 C31 C32 C35 -177.4(3) . .
C30 C31 C36 C37 3.9(5) . .
C32 C31 C36 C37 -176.1(3) . .
C31 C36 C37 C38 2.3(5) . .
C31 C36 C37 C40 -176.5(3) . .
C38 C37 C40 C43 5.6(4) . .
C36 C37 C40 C43 -175.8(3) . .
C38 C37 C40 C42 126.9(3) . .
C36 C37 C40 C42 -54.4(4) . .
C38 C37 C40 C41 -113.8(3) . .
C36 C37 C40 C41 64.8(4) . .
C36 C37 C38 C39 -4.7(5) . .
C40 C37 C38 C39 174.0(3) . .
C30 C39 C38 C37 0.9(5) . .
C44 C39 C38 C37 178.4(3) . .
C29 C27 C28 O5 178.5(3) . .
C24 C27 C28 O5 -5.9(4) . .
C29 C27 C28 C45 -1.3(4) . 3_666
C24 C27 C28 C45 174.2(3) . 3_666
C27 C28 O5 C16 -31.3(4) . .
C45 C28 O5 C16 148.6(3) 3_666 .
C15 C16 O5 C28 -144.0(3) . .
C17 C16 O5 C28 32.8(4) . .
C29 C47 C48 C50 175.7(3) 3_666 .
C46 C47 C48 C50 -2.8(4) . .
C29 C47 C48 C51 -64.0(4) 3_666 .
C46 C47 C48 C51 117.5(3) . .
C29 C47 C48 C49 54.6(4) 3_666 .
C46 C47 C48 C49 -123.9(3) . .
C16 C17 C18 C19 0.3(5) . .
C24 C17 C18 C19 180.0(3) . .
C17 C18 C19 C20 -0.5(5) . .
C17 C18 C19 C21 176.6(3) . .
C18 C19 C21 C61 130.3(4) . .
C20 C19 C21 C61 -52.6(5) . .
C18 C19 C21 C23 9.5(5) . .
C20 C19 C21 C23 -173.5(4) . .
C18 C19 C21 C22 -110.5(4) . .
C20 C19 C21 C22 66.6(4) . .
C18 C19 C21 C63 -55.0(7) . .
C20 C19 C21 C63 122.1(6) . .
C18 C19 C21 C64 -179.8(6) . .
C20 C19 C21 C64 -2.7(6) . .
C18 C19 C21 C62 61.0(6) . .
C20 C19 C21 C62 -122.0(5) . .
C16 C15 C20 C19 -1.3(4) . .
N2 C15 C20 C19 174.3(3) . .
C18 C19 C20 C15 1.0(4) . .
C21 C19 C20 C15 -176.2(3) . .
O4 Zn1 O2 C60 70.2(2) . .
O1 Zn1 O2 C60 -172.6(2) 3_666 .
N1 Zn1 O2 C60 -41.5(2) . .
O4 Zn1 O2 Zn2 -118.67(12) . .
O1 Zn1 O2 Zn2 -1.46(14) 3_666 .
N1 Zn1 O2 Zn2 129.69(12) . .
O1 Zn2 O2 C60 124.1(2) . .
O3 Zn2 O2 C60 6.7(2) . .
N2 Zn2 O2 C60 -95.1(2) . .
O1 Zn2 O2 Zn1 -47.19(15) . .
O3 Zn2 O2 Zn1 -164.63(10) . .
N2 Zn2 O2 Zn1 93.56(13) . .
Zn1 O2 C60 C53 -53.0(3) . .
Zn2 O2 C60 C53 135.7(2) . .
O2 C60 C53 C58 148.5(3) . .
O2 C60 C53 C54 -34.3(4) . .
C54 C53 C58 C57 -0.7(5) . .
C60 C53 C58 C57 176.6(3) . .
C53 C58 C57 C56 0.7(6) . .
C58 C57 C56 C55 0.2(6) . .
C57 C56 C55 C54 -1.0(6) . .
C56 C55 C54 C53 1.0(6) . .
C58 C53 C54 C55 -0.1(5) . .
C60 C53 C54 C55 -177.4(3) . .
C69 C66 C65 C70 -97(19) . 3_667
C70 C66 C65 C70 7.9(10) . 3_667
C69 C66 C65 C68 -97(19) . 3_667
C70 C66 C65 C68 7.2(11) . 3_667
C70 C66 C65 C68 -0.7(5) 3_667 3_667
C65 C66 C69 C70 107(19) . .
C70 C66 C69 C70 11.3(10) 3_667 .
C65 C66 C69 C68 109(19) . .
C70 C66 C69 C68 2.4(8) . .
C70 C66 C69 C68 13.7(13) 3_667 .
C65 C68 C69 C70 -9.0(7) 3_667 .
C70 C68 C69 C66 -2.6(8) . .
C65 C68 C69 C66 -11.6(12) 3_667 .
C66 C69 C70 C68 178.1(6) . .
C68 C69 C70 C66 -178.1(6) . .
C66 C69 C70 C65 -164.7(13) . 3_667
C68 C69 C70 C65 17.1(13) . 3_667
C66 C69 C70 C66 -35(3) . 3_667
C68 C69 C70 C66 147(3) . 3_667
C66 C69 C70 C70 -9.7(8) . 3_667
C68 C69 C70 C70 172.1(9) . 3_667
C65 C68 C70 C69 169.7(8) 3_667 .
C69 C68 C70 C66 2.2(7) . .
C65 C68 C70 C66 171.9(9) 3_667 .
C69 C68 C70 C65 -169.7(8) . 3_667
C69 C68 C70 C66 -169.0(10) . 3_667
C65 C68 C70 C66 0.7(5) 3_667 3_667
C69 C68 C70 C70 -143(4) . 3_667
C65 C68 C70 C70 26(4) 3_667 3_667
C65 C66 C70 C69 -176.9(9) . .
C70 C66 C70 C69 -169.6(9) 3_667 .
C69 C66 C70 C68 -2.4(8) . .
C65 C66 C70 C68 -179.3(8) . .
C70 C66 C70 C68 -172.1(11) 3_667 .
C69 C66 C70 C65 159.6(18) . 3_667
C65 C66 C70 C65 -17(2) . 3_667
C70 C66 C70 C65 -10.1(12) 3_667 3_667
C69 C66 C70 C66 169.7(9) . 3_667
C65 C66 C70 C66 -7.2(9) . 3_667
C70 C66 C70 C66 0.0 3_667 3_667
C69 C66 C70 C70 169.6(9) . 3_667
C65 C66 C70 C70 -7.2(9) . 3_667
